data_4067424
loop_
_publ_author_name
'Carver, Colin T.'
'Williams, Bryan N.'
'Ogilby, Kevin R.'
'Diaconescu, Paula L.'

_publ_section_title
;
 Coupling of Aromatic N-Heterocycles Mediated by Group 3 Complexes
;
_journal_issue 4
_journal_name_full Organometallics
_journal_page_first 835
_journal_paper_doi 10.1021/om900943m
_journal_volume 29
_journal_year 2010
_chemical_formula_moiety 'C43 H63 Fe N4 Sc Si2'
_chemical_formula_sum 'C43 H63 Fe N4 Sc Si2'
_chemical_formula_weight 792.96
_chemical_name_systematic
; 
 ? 
;
_space_group_IT_number 15
_symmetry_cell_setting monoclinic
_symmetry_space_group_name_Hall '-C 2yc'
_symmetry_space_group_name_H-M 'C 1 2/c 1'
_atom_sites_solution_hydrogens geom
_atom_sites_solution_primary direct
_atom_sites_solution_secondary difmap
_audit_creation_method SHELXL-97
_cell_angle_alpha 90.00
_cell_angle_beta 109.4140(10)
_cell_angle_gamma 90.00
_cell_formula_units_Z 8
_cell_length_a 26.971(2)
_cell_length_b 13.7216(12)
_cell_length_c 25.022(2)
_cell_measurement_reflns_used 8236
_cell_measurement_temperature 100(2)
_cell_measurement_theta_max 27.99
_cell_measurement_theta_min 3.70
_cell_volume 8733.7(12)
_computing_cell_refinement 'Bruker APEX11'
_computing_data_collection 'Bruker APEX11'
_computing_data_reduction 'Bruker SAINT'
_computing_molecular_graphics 'Bruker SHELXTL'
_computing_publication_material 'Bruker SHELXTL'
_computing_structure_refinement 'SHELXL-97 (Sheldrick, 1997)'
_computing_structure_solution 'SHELXS-97 (Sheldrick, 1990)'
_diffrn_ambient_temperature 100(2)
_diffrn_measured_fraction_theta_full 0.996
_diffrn_measured_fraction_theta_max 0.942
_diffrn_measurement_device_type 'CCD area detector'
_diffrn_measurement_method 'phi and omega scans'
_diffrn_radiation_monochromator graphite
_diffrn_radiation_source 'fine-focus sealed tube'
_diffrn_radiation_type MoK\a
_diffrn_radiation_wavelength 0.71073
_diffrn_reflns_av_R_equivalents 0.0446
_diffrn_reflns_av_sigmaI/netI 0.0511
_diffrn_reflns_limit_h_max 38
_diffrn_reflns_limit_h_min -37
_diffrn_reflns_limit_k_max 19
_diffrn_reflns_limit_k_min -19
_diffrn_reflns_limit_l_max 36
_diffrn_reflns_limit_l_min -34
_diffrn_reflns_number 43404
_diffrn_reflns_theta_full 25.00
_diffrn_reflns_theta_max 30.87
_diffrn_reflns_theta_min 3.70
_exptl_absorpt_coefficient_mu 0.575
_exptl_absorpt_correction_T_max 0.9500
_exptl_absorpt_correction_T_min 0.9394
_exptl_absorpt_correction_type multi-scan
_exptl_absorpt_process_details 'Sadabs (Bruker)'
_exptl_crystal_colour 'dark green'
_exptl_crystal_density_diffrn 1.206
_exptl_crystal_density_method 'not measured'
_exptl_crystal_description block
_exptl_crystal_F_000 3392
_exptl_crystal_size_max 0.11
_exptl_crystal_size_mid 0.10
_exptl_crystal_size_min 0.09
_refine_diff_density_max 1.111
_refine_diff_density_min -1.129
_refine_diff_density_rms 0.079
_refine_ls_extinction_method none
_refine_ls_goodness_of_fit_ref 1.026
_refine_ls_hydrogen_treatment constr
_refine_ls_matrix_type full
_refine_ls_number_parameters 463
_refine_ls_number_reflns 12957
_refine_ls_number_restraints 1
_refine_ls_restrained_S_all 1.026
_refine_ls_R_factor_all 0.0765
_refine_ls_R_factor_gt 0.0487
_refine_ls_shift/su_max 0.024
_refine_ls_shift/su_mean 0.001
_refine_ls_structure_factor_coef Fsqd
_refine_ls_weighting_details 'calc w=1/[\s^2^(Fo^2^)+(0.0731P)^2^+9.7397P] where P=(Fo^2^+2Fc^2^)/3'
_refine_ls_weighting_scheme calc
_refine_ls_wR_factor_gt 0.1302
_refine_ls_wR_factor_ref 0.1463
_reflns_number_gt 9215
_reflns_number_total 12957
_reflns_threshold_expression >2sigma(I)
_cod_data_source_file om900943m_si_003.cif
_cod_data_source_block 6-pyEt-iqnMe
_cod_original_cell_volume 8733.5(13)
_cod_original_sg_symbol_H-M 'C 2/c'
_cod_database_code 4067424

loop_
_symmetry_equiv_pos_as_xyz
'x, y, z'
'-x, y, -z+1/2'
'x+1/2, y+1/2, z'
'-x+1/2, y+1/2, -z+1/2'
'-x, -y, -z'
'x, -y, z-1/2'
'-x+1/2, -y+1/2, -z'
'x+1/2, -y+1/2, z-1/2'

loop_
_atom_site_label
_atom_site_type_symbol
_atom_site_fract_x
_atom_site_fract_y
_atom_site_fract_z
_atom_site_U_iso_or_equiv
_atom_site_adp_type
_atom_site_occupancy
_atom_site_symmetry_multiplicity
_atom_site_calc_flag
_atom_site_refinement_flags
Sc1 Sc 0.152753(15) 0.02959(3) 0.563177(15) 0.01950(9) Uani 1 1 d .
Fe1 Fe 0.070473(12) 0.13504(2) 0.469183(12) 0.02227(9) Uani 1 1 d .
Si1 Si 0.13350(2) 0.21346(5) 0.66172(3) 0.02624(14) Uani 1 1 d .
Si2 Si 0.23287(2) 0.00131(5) 0.47486(2) 0.02285(13) Uani 1 1 d .
N1 N 0.17724(7) 0.02102(13) 0.49308(7) 0.0214(4) Uani 1 1 d .
N2 N 0.12394(7) 0.13975(14) 0.60323(7) 0.0236(4) Uani 1 1 d .
N3 N 0.23559(7) 0.05465(14) 0.62508(7) 0.0229(4) Uani 1 1 d .
N4 N 0.14122(7) -0.10780(14) 0.59345(7) 0.0219(4) Uani 1 1 d .
C1 C 0.11313(8) -0.16018(19) 0.67411(9) 0.0273(5) Uani 1 1 d .
C2 C 0.09756(8) -0.25059(18) 0.64700(9) 0.0258(5) Uani 1 1 d .
C3 C 0.06479(9) -0.3110(2) 0.66580(10) 0.0328(5) Uani 1 1 d .
H3A H 0.0540 -0.3723 0.6481 0.039 Uiso 1 1 calc R
C4 C 0.09597(9) -0.1325(2) 0.71853(10) 0.0363(6) Uani 1 1 d .
H4A H 0.1066 -0.0715 0.7367 0.044 Uiso 1 1 calc R
C5 C 0.08302(9) 0.01514(17) 0.42553(9) 0.0250(4) Uani 1 1 d .
H5A H 0.0744 -0.0539 0.4317 0.030 Uiso 1 1 calc R
C6 C 0.13257(8) 0.06345(16) 0.45338(8) 0.0219(4) Uani 1 1 d .
C7 C 0.12667(9) 0.16192(17) 0.43296(9) 0.0254(4) Uani 1 1 d .
H7A H 0.1541 0.2140 0.4447 0.030 Uiso 1 1 calc R
C8 C 0.07528(10) 0.17251(19) 0.39214(9) 0.0323(5) Uani 1 1 d .
H8A H 0.0607 0.2332 0.3705 0.039 Uiso 1 1 calc R
C9 C 0.04848(9) 0.08301(18) 0.38800(9) 0.0303(5) Uani 1 1 d .
H9A H 0.0116 0.0694 0.3630 0.036 Uiso 1 1 calc R
C10 C 0.03529(8) 0.10442(19) 0.52922(9) 0.0271(5) Uani 1 1 d .
H10A H 0.0293 0.0380 0.5423 0.033 Uiso 1 1 calc R
C11 C 0.08110(8) 0.16463(17) 0.55453(9) 0.0246(4) Uani 1 1 d .
C12 C 0.07385(9) 0.25150(18) 0.52084(10) 0.0294(5) Uani 1 1 d .
H12A H 0.0991 0.3072 0.5273 0.035 Uiso 1 1 calc R
C13 C 0.02356(10) 0.24605(19) 0.47766(10) 0.0345(6) Uani 1 1 d .
H13A H 0.0076 0.2974 0.4487 0.041 Uiso 1 1 calc R
C14 C 0.00031(9) 0.1558(2) 0.48243(10) 0.0336(6) Uani 1 1 d .
H14A H -0.0348 0.1321 0.4573 0.040 Uiso 1 1 calc R
C15 C 0.18548(10) 0.1569(2) 0.72367(9) 0.0335(5) Uani 1 1 d .
H15A H 0.2180 0.1493 0.7147 0.050 Uiso 1 1 calc R
H15B H 0.1735 0.0929 0.7317 0.050 Uiso 1 1 calc R
H15C H 0.1921 0.1990 0.7569 0.050 Uiso 1 1 calc R
C16 C 0.15764(11) 0.3383(2) 0.65147(11) 0.0367(6) Uani 1 1 d .
H16A H 0.1869 0.3322 0.6368 0.055 Uiso 1 1 calc R
H16B H 0.1695 0.3726 0.6879 0.055 Uiso 1 1 calc R
H16C H 0.1290 0.3750 0.6244 0.055 Uiso 1 1 calc R
C17 C 0.21782(9) -0.05312(18) 0.40088(9) 0.0278(5) Uani 1 1 d .
C18 C 0.18170(12) -0.1423(2) 0.39357(11) 0.0391(6) Uani 1 1 d .
H18A H 0.1761 -0.1718 0.3564 0.059 Uiso 1 1 calc R
H18B H 0.1478 -0.1220 0.3964 0.059 Uiso 1 1 calc R
H18C H 0.1981 -0.1901 0.4233 0.059 Uiso 1 1 calc R
C19 C 0.19131(12) 0.0214(2) 0.35475(10) 0.0384(6) Uani 1 1 d .
H19A H 0.1852 -0.0080 0.3174 0.058 Uiso 1 1 calc R
H19B H 0.2141 0.0785 0.3590 0.058 Uiso 1 1 calc R
H19C H 0.1576 0.0412 0.3582 0.058 Uiso 1 1 calc R
C20 C 0.27084(11) 0.1176(2) 0.47785(12) 0.0360(6) Uani 1 1 d .
H20A H 0.2840 0.1414 0.5170 0.054 Uiso 1 1 calc R
H20B H 0.2477 0.1668 0.4536 0.054 Uiso 1 1 calc R
H20C H 0.3005 0.1051 0.4645 0.054 Uiso 1 1 calc R
C21 C 0.32481(10) 0.1277(2) 0.70659(12) 0.0430(7) Uani 1 1 d .
H21A H 0.3546 0.1530 0.7354 0.052 Uiso 1 1 calc R
C22 C 0.30999(9) 0.0323(2) 0.70828(11) 0.0376(6) Uani 1 1 d .
H22A H 0.3301 -0.0089 0.7381 0.045 Uiso 1 1 calc R
C23 C 0.26558(8) -0.00459(18) 0.66649(9) 0.0260(5) Uani 1 1 d .
C24 C 0.25122(9) 0.14720(18) 0.62340(9) 0.0267(5) Uani 1 1 d .
H24A H 0.2304 0.1879 0.5937 0.032 Uiso 1 1 calc R
C25 C 0.29561(10) 0.1865(2) 0.66216(11) 0.0351(6) Uani 1 1 d .
H25A H 0.3059 0.2517 0.6586 0.042 Uiso 1 1 calc R
C26 C 0.07121(11) 0.2288(2) 0.68124(12) 0.0425(7) Uani 1 1 d .
C27 C 0.20827(9) -0.13976(19) 0.68954(9) 0.0281(5) Uani 1 1 d .
H27A H 0.2181 -0.1148 0.7288 0.034 Uiso 1 1 calc R
H27B H 0.2070 -0.2117 0.6914 0.034 Uiso 1 1 calc R
C28 C 0.25147(9) -0.11093(18) 0.66515(10) 0.0286(5) Uani 1 1 d .
H28A H 0.2686 -0.1584 0.6498 0.034 Uiso 1 1 calc R
C29 C 0.15239(8) -0.10196(18) 0.65561(9) 0.0244(4) Uani 1 1 d .
H29A H 0.1500 -0.0321 0.6659 0.029 Uiso 1 1 calc R
C30 C 0.13035(8) -0.20062(16) 0.57190(9) 0.0226(4) Uani 1 1 d .
C31 C 0.11325(8) -0.27321(17) 0.59865(9) 0.0241(4) Uani 1 1 d .
H31A H 0.1117 -0.3385 0.5855 0.029 Uiso 1 1 calc R
C32 C 0.13281(10) -0.21664(18) 0.51337(10) 0.0302(5) Uani 1 1 d .
H32A H 0.1303 -0.2865 0.5048 0.045 Uiso 1 1 calc R
H32B H 0.1662 -0.1914 0.5115 0.045 Uiso 1 1 calc R
H32C H 0.1036 -0.1824 0.4857 0.045 Uiso 1 1 calc R
C33 C 0.27705(9) -0.0842(2) 0.52792(10) 0.0334(6) Uani 1 1 d .
H33A H 0.2857 -0.0563 0.5660 0.050 Uiso 1 1 calc R
H33B H 0.3095 -0.0943 0.5191 0.050 Uiso 1 1 calc R
H33C H 0.2592 -0.1468 0.5265 0.050 Uiso 1 1 calc R
C34 C 0.08362(13) 0.2890(3) 0.73611(13) 0.0586(9) Uani 1 1 d .
H34A H 0.0520 0.2940 0.7470 0.088 Uiso 1 1 calc R
H34B H 0.0952 0.3544 0.7298 0.088 Uiso 1 1 calc R
H34C H 0.1116 0.2568 0.7665 0.088 Uiso 1 1 calc R
C35 C 0.05142(18) 0.1289(3) 0.6914(2) 0.0899(16) Uani 1 1 d .
H35A H 0.0180 0.1361 0.6984 0.135 Uiso 1 1 calc R
H35B H 0.0773 0.0984 0.7244 0.135 Uiso 1 1 calc R
H35C H 0.0463 0.0878 0.6579 0.135 Uiso 1 1 calc R
C36 C 0.02735(13) 0.2824(3) 0.63572(14) 0.0696(12) Uani 1 1 d .
H36A H -0.0023 0.2934 0.6494 0.104 Uiso 1 1 calc R
H36B H 0.0157 0.2428 0.6012 0.104 Uiso 1 1 calc R
H36C H 0.0406 0.3451 0.6275 0.104 Uiso 1 1 calc R
C37 C 0.26935(11) -0.0852(2) 0.39264(11) 0.0418(7) Uani 1 1 d .
H37A H 0.2619 -0.1099 0.3540 0.063 Uiso 1 1 calc R
H37B H 0.2858 -0.1367 0.4199 0.063 Uiso 1 1 calc R
H37C H 0.2933 -0.0293 0.3987 0.063 Uiso 1 1 calc R
C38 C 0.04788(9) -0.2820(3) 0.71019(10) 0.0413(7) Uani 1 1 d .
H38A H 0.0255 -0.3234 0.7224 0.050 Uiso 1 1 calc R
C39 C 0.06326(10) -0.1935(3) 0.73665(10) 0.0415(7) Uani 1 1 d .
H39A H 0.0517 -0.1741 0.7670 0.050 Uiso 1 1 calc R
C1S C 0.0276(2) 0.5152(4) 0.4960(3) 0.132(3) Uani 1 1 d .
H1SA H 0.0561 0.4816 0.5259 0.158 Uiso 1 1 calc R
H1SB H 0.0326 0.5860 0.5036 0.158 Uiso 1 1 calc R
C2S C 0.0370(6) 0.4934(5) 0.4338(3) 0.240(7) Uani 1 1 d .
H2SA H 0.0215 0.4278 0.4235 0.287 Uiso 1 1 calc R
H2SB H 0.0119 0.5386 0.4075 0.287 Uiso 1 1 calc R
C3S C 0.0789(10) 0.493(2) 0.4135(7) 0.462(17) Uiso 1 1 d D
H3SA H 0.1026 0.4385 0.4322 0.555 Uiso 1 1 calc R
H3SB H 0.0988 0.5541 0.4256 0.555 Uiso 1 1 calc R
C4S C 0.0663(5) 0.4822(8) 0.3490(5) 0.224(5) Uiso 1 1 d D
H4SA H 0.0657 0.4129 0.3392 0.269 Uiso 1 1 calc R
H4SB H 0.0932 0.5158 0.3376 0.269 Uiso 1 1 calc R
H4SC H 0.0318 0.5111 0.3292 0.269 Uiso 1 1 calc R

loop_
_atom_site_aniso_label
_atom_site_aniso_U_11
_atom_site_aniso_U_22
_atom_site_aniso_U_33
_atom_site_aniso_U_23
_atom_site_aniso_U_13
_atom_site_aniso_U_12
Sc1 0.01697(17) 0.0272(2) 0.01267(17) 0.00084(14) 0.00266(13) 0.00468(15)
Fe1 0.02002(15) 0.02558(16) 0.01573(15) -0.00288(11) -0.00140(11) 0.00737(12)
Si1 0.0234(3) 0.0374(4) 0.0174(3) -0.0071(2) 0.0059(2) -0.0002(3)
Si2 0.0225(3) 0.0296(3) 0.0171(3) 0.0036(2) 0.0075(2) 0.0069(2)
N1 0.0206(8) 0.0276(9) 0.0146(8) 0.0027(7) 0.0038(6) 0.0064(7)
N2 0.0180(8) 0.0331(10) 0.0163(8) -0.0033(7) 0.0013(6) 0.0037(7)
N3 0.0183(8) 0.0328(10) 0.0159(8) 0.0031(7) 0.0036(6) 0.0029(7)
N4 0.0204(8) 0.0308(9) 0.0137(8) 0.0014(7) 0.0047(6) 0.0049(7)
C1 0.0174(9) 0.0474(14) 0.0149(9) 0.0060(9) 0.0026(7) 0.0065(9)
C2 0.0146(9) 0.0432(13) 0.0172(10) 0.0081(9) 0.0022(7) 0.0050(9)
C3 0.0206(10) 0.0535(16) 0.0210(11) 0.0108(10) 0.0027(8) -0.0006(10)
C4 0.0268(11) 0.0646(18) 0.0154(10) 0.0001(11) 0.0041(9) 0.0084(12)
C5 0.0247(10) 0.0278(11) 0.0185(10) -0.0055(8) 0.0021(8) 0.0052(9)
C6 0.0231(10) 0.0279(11) 0.0127(9) -0.0001(8) 0.0034(7) 0.0060(8)
C7 0.0294(11) 0.0271(11) 0.0175(10) 0.0021(8) 0.0050(8) 0.0074(9)
C8 0.0368(13) 0.0371(13) 0.0179(10) 0.0048(9) 0.0023(9) 0.0144(11)
C9 0.0281(11) 0.0391(13) 0.0161(10) -0.0054(9) -0.0027(8) 0.0097(10)
C10 0.0176(9) 0.0381(13) 0.0236(11) -0.0083(9) 0.0041(8) 0.0038(9)
C11 0.0211(10) 0.0305(11) 0.0190(10) -0.0068(8) 0.0024(8) 0.0057(9)
C12 0.0296(11) 0.0300(12) 0.0228(11) -0.0063(9) 0.0011(9) 0.0084(9)
C13 0.0318(12) 0.0363(13) 0.0266(12) -0.0073(10) -0.0019(9) 0.0173(10)
C14 0.0191(10) 0.0476(15) 0.0275(12) -0.0117(10) -0.0013(9) 0.0114(10)
C15 0.0331(12) 0.0493(15) 0.0161(10) -0.0064(10) 0.0055(9) -0.0028(11)
C16 0.0446(15) 0.0380(14) 0.0279(12) -0.0116(10) 0.0125(11) -0.0011(11)
C17 0.0330(12) 0.0317(12) 0.0201(10) 0.0042(9) 0.0106(9) 0.0114(10)
C18 0.0537(17) 0.0372(14) 0.0301(13) -0.0059(11) 0.0188(12) 0.0023(12)
C19 0.0528(16) 0.0428(15) 0.0199(11) 0.0041(10) 0.0124(11) 0.0202(12)
C20 0.0358(13) 0.0418(14) 0.0367(14) -0.0027(11) 0.0202(11) -0.0044(11)
C21 0.0272(12) 0.0568(18) 0.0330(14) 0.0088(12) -0.0059(10) -0.0109(12)
C22 0.0245(11) 0.0521(16) 0.0282(12) 0.0143(11) -0.0019(9) -0.0027(11)
C23 0.0182(9) 0.0382(12) 0.0202(10) 0.0079(9) 0.0045(8) 0.0020(9)
C24 0.0220(10) 0.0360(12) 0.0203(10) 0.0044(9) 0.0048(8) 0.0028(9)
C25 0.0273(11) 0.0407(14) 0.0332(13) 0.0059(11) 0.0043(10) -0.0063(10)
C26 0.0323(13) 0.0605(18) 0.0386(15) -0.0184(13) 0.0172(11) 0.0005(12)
C27 0.0203(10) 0.0409(13) 0.0200(10) 0.0096(9) 0.0026(8) 0.0019(9)
C28 0.0207(10) 0.0348(12) 0.0295(12) 0.0103(9) 0.0074(9) 0.0060(9)
C29 0.0215(10) 0.0346(12) 0.0158(9) 0.0023(8) 0.0045(8) 0.0039(9)
C30 0.0181(9) 0.0304(11) 0.0190(10) 0.0043(8) 0.0056(8) 0.0068(8)
C31 0.0196(9) 0.0304(11) 0.0215(10) 0.0033(8) 0.0059(8) 0.0050(8)
C32 0.0409(13) 0.0304(12) 0.0238(11) 0.0006(9) 0.0169(10) 0.0049(10)
C33 0.0272(11) 0.0500(15) 0.0236(11) 0.0060(10) 0.0094(9) 0.0166(11)
C34 0.0465(17) 0.098(3) 0.0378(16) -0.0242(17) 0.0227(14) 0.0021(17)
C35 0.075(3) 0.081(3) 0.154(5) -0.028(3) 0.092(3) -0.023(2)
C36 0.0391(16) 0.121(3) 0.0469(18) -0.025(2) 0.0117(14) 0.0296(19)
C37 0.0399(14) 0.0594(18) 0.0294(13) -0.0007(12) 0.0159(11) 0.0189(13)
C38 0.0184(10) 0.082(2) 0.0224(11) 0.0167(13) 0.0048(9) 0.0010(12)
C39 0.0243(11) 0.084(2) 0.0174(11) 0.0085(12) 0.0086(9) 0.0087(13)
C1S 0.121(4) 0.066(3) 0.156(6) -0.060(3) -0.023(4) 0.028(3)
C2S 0.436(18) 0.079(4) 0.109(5) -0.032(4) -0.035(8) 0.106(7)

loop_
_atom_type_symbol
_atom_type_description
_atom_type_scat_dispersion_real
_atom_type_scat_dispersion_imag
_atom_type_scat_source
C C 0.0033 0.0016 'International Tables Vol C Tables 4.2.6.8 and 6.1.1.4'
H H 0.0000 0.0000 'International Tables Vol C Tables 4.2.6.8 and 6.1.1.4'
N N 0.0061 0.0033 'International Tables Vol C Tables 4.2.6.8 and 6.1.1.4'
Si Si 0.0817 0.0704 'International Tables Vol C Tables 4.2.6.8 and 6.1.1.4'
Sc Sc 0.2519 0.3716 'International Tables Vol C Tables 4.2.6.8 and 6.1.1.4'
Fe Fe 0.3463 0.8444 'International Tables Vol C Tables 4.2.6.8 and 6.1.1.4'

loop_
_geom_angle_atom_site_label_1
_geom_angle_atom_site_label_2
_geom_angle_atom_site_label_3
_geom_angle
_geom_angle_site_symmetry_1
N1 Sc1 N4 112.50(7) .
N1 Sc1 N2 135.81(8) .
N4 Sc1 N2 110.64(7) .
N1 Sc1 N3 93.87(7) .
N4 Sc1 N3 96.88(7) .
N2 Sc1 N3 90.10(7) .
N1 Sc1 C11 113.69(7) .
N4 Sc1 C11 118.04(7) .
N2 Sc1 C11 32.34(6) .
N3 Sc1 C11 118.41(7) .
N1 Sc1 C6 31.65(6) .
N4 Sc1 C6 121.84(7) .
N2 Sc1 C6 112.72(7) .
N3 Sc1 C6 119.54(7) .
C11 Sc1 C6 84.23(7) .
N1 Sc1 Fe1 74.09(5) .
N4 Sc1 Fe1 123.74(5) .
N2 Sc1 Fe1 74.54(5) .
N3 Sc1 Fe1 139.31(5) .
C11 Sc1 Fe1 42.96(5) .
C6 Sc1 Fe1 42.67(5) .
C13 Fe1 C12 41.03(9) .
C13 Fe1 C8 98.43(10) .
C12 Fe1 C8 113.46(10) .
C13 Fe1 C7 119.33(11) .
C12 Fe1 C7 104.87(10) .
C8 Fe1 C7 41.01(9) .
C13 Fe1 C9 112.29(9) .
C12 Fe1 C9 147.16(10) .
C8 Fe1 C9 40.40(11) .
C7 Fe1 C9 68.62(10) .
C13 Fe1 C14 40.45(11) .
C12 Fe1 C14 68.73(10) .
C8 Fe1 C14 118.06(10) .
C7 Fe1 C14 155.46(10) .
C9 Fe1 C14 103.34(9) .
C13 Fe1 C5 150.28(9) .
C12 Fe1 C5 168.50(9) .
C8 Fe1 C5 68.15(10) .
C7 Fe1 C5 68.44(9) .
C9 Fe1 C5 40.62(9) .
C14 Fe1 C5 121.30(10) .
C13 Fe1 C10 68.00(11) .
C12 Fe1 C10 68.49(10) .
C8 Fe1 C10 157.75(9) .
C7 Fe1 C10 161.13(9) .
C9 Fe1 C10 126.75(10) .
C14 Fe1 C10 40.43(9) .
C5 Fe1 C10 114.69(10) .
C13 Fe1 C6 159.46(11) .
C12 Fe1 C6 128.24(9) .
C8 Fe1 C6 68.47(9) .
C7 Fe1 C6 40.62(9) .
C9 Fe1 C6 68.54(8) .
C14 Fe1 C6 159.77(10) .
C5 Fe1 C6 40.75(8) .
C10 Fe1 C6 129.18(9) .
C13 Fe1 C11 68.19(9) .
C12 Fe1 C11 40.58(9) .
C8 Fe1 C11 152.00(10) .
C7 Fe1 C11 123.13(9) .
C9 Fe1 C11 167.05(10) .
C14 Fe1 C11 68.23(9) .
C5 Fe1 C11 134.59(9) .
C10 Fe1 C11 40.59(9) .
C6 Fe1 C11 115.90(8) .
C13 Fe1 Sc1 126.87(7) .
C12 Fe1 Sc1 90.88(6) .
C8 Fe1 Sc1 126.64(7) .
C7 Fe1 Sc1 88.30(6) .
C9 Fe1 Sc1 120.17(7) .
C14 Fe1 Sc1 114.90(7) .
C5 Fe1 Sc1 79.77(6) .
C10 Fe1 Sc1 74.47(6) .
C6 Fe1 Sc1 59.56(6) .
C11 Fe1 Sc1 58.83(6) .
N2 Si1 C15 108.54(10) .
N2 Si1 C16 112.27(11) .
C15 Si1 C16 106.97(12) .
N2 Si1 C26 112.65(11) .
C15 Si1 C26 108.25(13) .
C16 Si1 C26 107.94(13) .
N1 Si2 C33 108.34(10) .
N1 Si2 C20 111.41(11) .
C33 Si2 C20 107.04(13) .
N1 Si2 C17 113.16(10) .
C33 Si2 C17 108.79(11) .
C20 Si2 C17 107.90(11) .
C6 N1 Si2 119.54(14) .
C6 N1 Sc1 97.77(12) .
Si2 N1 Sc1 141.33(10) .
C11 N2 Si1 115.97(14) .
C11 N2 Sc1 95.08(12) .
Si1 N2 Sc1 148.37(10) .
C24 N3 C23 118.54(19) .
C24 N3 Sc1 111.58(14) .
C23 N3 Sc1 129.07(15) .
C30 N4 C29 113.77(18) .
C30 N4 Sc1 136.86(14) .
C29 N4 Sc1 109.13(14) .
C4 C1 C2 120.0(2) .
C4 C1 C29 123.5(2) .
C2 C1 C29 116.31(19) .
C3 C2 C1 118.6(2) .
C3 C2 C31 123.2(2) .
C1 C2 C31 118.0(2) .
C38 C3 C2 120.6(3) .
C38 C3 H3A 119.7 .
C2 C3 H3A 119.7 .
C1 C4 C39 120.7(3) .
C1 C4 H4A 119.7 .
C39 C4 H4A 119.7 .
C9 C5 C6 108.3(2) .
C9 C5 Fe1 69.02(12) .
C6 C5 Fe1 70.58(12) .
C9 C5 H5A 125.8 .
C6 C5 H5A 125.8 .
Fe1 C5 H5A 125.8 .
N1 C6 C7 127.5(2) .
N1 C6 C5 126.0(2) .
C7 C6 C5 106.55(18) .
N1 C6 Fe1 127.77(14) .
C7 C6 Fe1 67.89(12) .
C5 C6 Fe1 68.67(12) .
N1 C6 Sc1 50.59(10) .
C7 C6 Sc1 119.54(14) .
C5 C6 Sc1 104.88(14) .
Fe1 C6 Sc1 77.77(6) .
C8 C7 C6 108.4(2) .
C8 C7 Fe1 69.45(14) .
C6 C7 Fe1 71.49(13) .
C8 C7 H7A 125.8 .
C6 C7 H7A 125.8 .
Fe1 C7 H7A 125.8 .
C9 C8 C7 108.4(2) .
C9 C8 Fe1 70.02(14) .
C7 C8 Fe1 69.54(13) .
C9 C8 H8A 125.8 .
C7 C8 H8A 125.8 .
Fe1 C8 H8A 125.8 .
C8 C9 C5 108.3(2) .
C8 C9 Fe1 69.58(13) .
C5 C9 Fe1 70.36(12) .
C8 C9 H9A 125.9 .
C5 C9 H9A 125.9 .
Fe1 C9 H9A 125.9 .
C14 C10 C11 108.3(2) .
C14 C10 Fe1 68.93(14) .
C11 C10 Fe1 70.76(13) .
C14 C10 H10A 125.9 .
C11 C10 H10A 125.9 .
Fe1 C10 H10A 125.9 .
N2 C11 C12 128.3(2) .
N2 C11 C10 125.0(2) .
C12 C11 C10 106.72(19) .
N2 C11 Fe1 128.78(15) .
C12 C11 Fe1 67.48(12) .
C10 C11 Fe1 68.64(12) .
N2 C11 Sc1 52.58(10) .
C12 C11 Sc1 125.84(16) .
C10 C11 Sc1 97.52(14) .
Fe1 C11 Sc1 78.21(7) .
C13 C12 C11 108.1(2) .
C13 C12 Fe1 69.39(13) .
C11 C12 Fe1 71.94(13) .
C13 C12 H12A 125.9 .
C11 C12 H12A 125.9 .
Fe1 C12 H12A 125.9 .
C14 C13 C12 108.6(2) .
C14 C13 Fe1 70.19(13) .
C12 C13 Fe1 69.58(13) .
C14 C13 H13A 125.7 .
C12 C13 H13A 125.7 .
Fe1 C13 H13A 125.7 .
C13 C14 C10 108.2(2) .
C13 C14 Fe1 69.36(14) .
C10 C14 Fe1 70.64(13) .
C13 C14 H14A 125.9 .
C10 C14 H14A 125.9 .
Fe1 C14 H14A 125.9 .
Si1 C15 H15A 109.5 .
Si1 C15 H15B 109.5 .
H15A C15 H15B 109.5 .
Si1 C15 H15C 109.5 .
H15A C15 H15C 109.5 .
H15B C15 H15C 109.5 .
Si1 C16 H16A 109.5 .
Si1 C16 H16B 109.5 .
H16A C16 H16B 109.5 .
Si1 C16 H16C 109.5 .
H16A C16 H16C 109.5 .
H16B C16 H16C 109.5 .
C19 C17 C37 107.9(2) .
C19 C17 C18 108.9(2) .
C37 C17 C18 108.8(2) .
C19 C17 Si2 111.44(16) .
C37 C17 Si2 109.37(17) .
C18 C17 Si2 110.42(16) .
C17 C18 H18A 109.5 .
C17 C18 H18B 109.5 .
H18A C18 H18B 109.5 .
C17 C18 H18C 109.5 .
H18A C18 H18C 109.5 .
H18B C18 H18C 109.5 .
C17 C19 H19A 109.5 .
C17 C19 H19B 109.5 .
H19A C19 H19B 109.5 .
C17 C19 H19C 109.5 .
H19A C19 H19C 109.5 .
H19B C19 H19C 109.5 .
Si2 C20 H20A 109.5 .
Si2 C20 H20B 109.5 .
H20A C20 H20B 109.5 .
Si2 C20 H20C 109.5 .
H20A C20 H20C 109.5 .
H20B C20 H20C 109.5 .
C22 C21 C25 119.0(2) .
C22 C21 H21A 120.5 .
C25 C21 H21A 120.5 .
C21 C22 C23 120.6(2) .
C21 C22 H22A 119.7 .
C23 C22 H22A 119.7 .
N3 C23 C22 120.0(2) .
N3 C23 C28 118.9(2) .
C22 C23 C28 121.0(2) .
N3 C24 C25 123.9(2) .
N3 C24 H24A 118.1 .
C25 C24 H24A 118.1 .
C24 C25 C21 117.8(2) .
C24 C25 H25A 121.1 .
C21 C25 H25A 121.1 .
C35 C26 C36 109.2(3) .
C35 C26 C34 108.6(3) .
C36 C26 C34 106.9(3) .
C35 C26 Si1 109.2(2) .
C36 C26 Si1 113.0(2) .
C34 C26 Si1 109.8(2) .
C28 C27 C29 115.06(18) .
C28 C27 H27A 108.5 .
C29 C27 H27A 108.5 .
C28 C27 H27B 108.5 .
C29 C27 H27B 108.5 .
H27A C27 H27B 107.5 .
C23 C28 C27 117.4(2) .
C23 C28 H28A 121.3 .
C27 C28 H28A 121.3 .
N4 C29 C1 111.85(18) .
N4 C29 C27 112.14(17) .
C1 C29 C27 107.85(18) .
N4 C29 H29A 108.3 .
C1 C29 H29A 108.3 .
C27 C29 H29A 108.3 .
C31 C30 N4 123.1(2) .
C31 C30 C32 120.2(2) .
N4 C30 C32 116.37(19) .
C30 C31 C2 119.7(2) .
C30 C31 H31A 120.1 .
C2 C31 H31A 120.1 .
C30 C32 H32A 109.5 .
C30 C32 H32B 109.5 .
H32A C32 H32B 109.5 .
C30 C32 H32C 109.5 .
H32A C32 H32C 109.5 .
H32B C32 H32C 109.5 .
Si2 C33 H33A 109.5 .
Si2 C33 H33B 109.5 .
H33A C33 H33B 109.5 .
Si2 C33 H33C 109.5 .
H33A C33 H33C 109.5 .
H33B C33 H33C 109.5 .
C26 C34 H34A 109.5 .
C26 C34 H34B 109.5 .
H34A C34 H34B 109.5 .
C26 C34 H34C 109.5 .
H34A C34 H34C 109.5 .
H34B C34 H34C 109.5 .
C26 C35 H35A 109.5 .
C26 C35 H35B 109.5 .
H35A C35 H35B 109.5 .
C26 C35 H35C 109.5 .
H35A C35 H35C 109.5 .
H35B C35 H35C 109.5 .
C26 C36 H36A 109.5 .
C26 C36 H36B 109.5 .
H36A C36 H36B 109.5 .
C26 C36 H36C 109.5 .
H36A C36 H36C 109.5 .
H36B C36 H36C 109.5 .
C17 C37 H37A 109.5 .
C17 C37 H37B 109.5 .
H37A C37 H37B 109.5 .
C17 C37 H37C 109.5 .
H37A C37 H37C 109.5 .
H37B C37 H37C 109.5 .
C39 C38 C3 120.6(2) .
C39 C38 H38A 119.7 .
C3 C38 H38A 119.7 .
C38 C39 C4 119.6(2) .
C38 C39 H39A 120.2 .
C4 C39 H39A 120.2 .
C1S C1S C2S 119.6(7) 5_566
C1S C1S H1SA 107.4 5_566
C2S C1S H1SA 107.4 .
C1S C1S H1SB 107.4 5_566
C2S C1S H1SB 107.4 .
H1SA C1S H1SB 107.0 .
C3S C2S C1S 137.0(11) .
C3S C2S H2SA 102.9 .
C1S C2S H2SA 102.9 .
C3S C2S H2SB 102.9 .
C1S C2S H2SB 102.9 .
H2SA C2S H2SB 105.0 .
C2S C3S C4S 117.5(18) .
C2S C3S H3SA 108.0 .
C4S C3S H3SA 108.0 .
C2S C3S H3SB 107.9 .
C4S C3S H3SB 107.9 .
H3SA C3S H3SB 107.2 .
C3S C4S H4SA 109.5 .
C3S C4S H4SB 109.5 .
H4SA C4S H4SB 109.5 .
C3S C4S H4SC 109.5 .
H4SA C4S H4SC 109.5 .
H4SB C4S H4SC 109.5 .

loop_
_geom_bond_atom_site_label_1
_geom_bond_atom_site_label_2
_geom_bond_distance
_geom_bond_site_symmetry_2
Sc1 N1 2.0728(18) .
Sc1 N4 2.0931(19) .
Sc1 N2 2.1001(19) .
Sc1 N3 2.2822(18) .
Sc1 C11 2.634(2) .
Sc1 C6 2.658(2) .
Sc1 Fe1 3.0134(5) .
Fe1 C13 2.036(2) .
Fe1 C12 2.038(2) .
Fe1 C8 2.040(2) .
Fe1 C7 2.042(2) .
Fe1 C9 2.046(2) .
Fe1 C14 2.047(2) .
Fe1 C5 2.064(2) .
Fe1 C10 2.069(2) .
Fe1 C6 2.090(2) .
Fe1 C11 2.098(2) .
Si1 N2 1.7264(19) .
Si1 C15 1.878(3) .
Si1 C16 1.880(3) .
Si1 C26 1.911(3) .
Si2 N1 1.7283(18) .
Si2 C33 1.873(2) .
Si2 C20 1.884(3) .
Si2 C17 1.910(2) .
N1 C6 1.408(3) .
N2 C11 1.414(3) .
N3 C24 1.343(3) .
N3 C23 1.353(3) .
N4 C30 1.376(3) .
N4 C29 1.485(3) .
C1 C4 1.391(3) .
C1 C2 1.409(4) .
C1 C29 1.516(3) .
C2 C3 1.402(3) .
C2 C31 1.442(3) .
C3 C38 1.392(4) .
C3 H3A 0.9500 .
C4 C39 1.396(4) .
C4 H4A 0.9500 .
C5 C9 1.427(3) .
C5 C6 1.446(3) .
C5 H5A 1.0000 .
C6 C7 1.435(3) .
C7 C8 1.430(3) .
C7 H7A 1.0000 .
C8 C9 1.411(4) .
C8 H8A 1.0000 .
C9 H9A 1.0000 .
C10 C14 1.422(3) .
C10 C11 1.446(3) .
C10 H10A 1.0000 .
C11 C12 1.435(3) .
C12 C13 1.428(3) .
C12 H12A 1.0000 .
C13 C14 1.412(4) .
C13 H13A 1.0000 .
C14 H14A 1.0000 .
C15 H15A 0.9800 .
C15 H15B 0.9800 .
C15 H15C 0.9800 .
C16 H16A 0.9800 .
C16 H16B 0.9800 .
C16 H16C 0.9800 .
C17 C19 1.529(3) .
C17 C37 1.536(3) .
C17 C18 1.537(4) .
C18 H18A 0.9800 .
C18 H18B 0.9800 .
C18 H18C 0.9800 .
C19 H19A 0.9800 .
C19 H19B 0.9800 .
C19 H19C 0.9800 .
C20 H20A 0.9800 .
C20 H20B 0.9800 .
C20 H20C 0.9800 .
C21 C22 1.373(4) .
C21 C25 1.388(4) .
C21 H21A 0.9500 .
C22 C23 1.397(3) .
C22 H22A 0.9500 .
C23 C28 1.506(3) .
C24 C25 1.376(3) .
C24 H24A 0.9500 .
C25 H25A 0.9500 .
C26 C35 1.524(5) .
C26 C36 1.530(4) .
C26 C34 1.540(4) .
C27 C28 1.536(3) .
C27 C29 1.553(3) .
C27 H27A 0.9900 .
C27 H27B 0.9900 .
C28 H28A 0.9500 .
C29 H29A 1.0000 .
C30 C31 1.363(3) .
C30 C32 1.504(3) .
C31 H31A 0.9500 .
C32 H32A 0.9800 .
C32 H32B 0.9800 .
C32 H32C 0.9800 .
C33 H33A 0.9800 .
C33 H33B 0.9800 .
C33 H33C 0.9800 .
C34 H34A 0.9800 .
C34 H34B 0.9800 .
C34 H34C 0.9800 .
C35 H35A 0.9800 .
C35 H35B 0.9800 .
C35 H35C 0.9800 .
C36 H36A 0.9800 .
C36 H36B 0.9800 .
C36 H36C 0.9800 .
C37 H37A 0.9800 .
C37 H37B 0.9800 .
C37 H37C 0.9800 .
C38 C39 1.379(5) .
C38 H38A 0.9500 .
C39 H39A 0.9500 .
C1S C1S 1.624(13) 5_566
C1S C2S 1.684(12) .
C1S H1SA 0.9900 .
C1S H1SB 0.9900 .
C2S C3S 1.39(2) .
C2S H2SA 0.9900 .
C2S H2SB 0.9900 .
C3S C4S 1.542(9) .
C3S H3SA 0.9900 .
C3S H3SB 0.9900 .
C4S H4SA 0.9800 .
C4S H4SB 0.9800 .
C4S H4SC 0.9800 .
